data_4331235
loop_
_publ_author_name
'Deepak Dange'
'Jiaye Li'
'Christian Schenk'
'Hansgeorg Schn\"ockel'
'Cameron Jones'

_publ_section_title
;
 Monomeric Group 13 Metal(I) Amides: Enforcing One-Coordination Through
 Extreme Ligand Steric Bulk
;
_journal_name_full 'Inorganic Chemistry'
_journal_page_first 13050
_journal_page_last 13059
_journal_paper_doi 10.1021/ic3022613
_journal_volume 51
_journal_year 2012
_chemical_formula_sum 'C36 H36 N Si Tl'
_chemical_formula_weight 715.12
_chemical_name_systematic
; 
 ? 
;
_space_group_IT_number 2
_symmetry_cell_setting triclinic
_symmetry_space_group_name_Hall '-P 1'
_symmetry_space_group_name_H-M 'P -1'
_atom_sites_solution_hydrogens geom
_atom_sites_solution_primary direct
_atom_sites_solution_secondary difmap
_audit_creation_method SHELXL-97
_cell_angle_alpha 88.429(3)
_cell_angle_beta 89.341(3)
_cell_angle_gamma 64.926(4)
_cell_formula_units_Z 4
_cell_length_a 10.3441(4)
_cell_length_b 10.3596(4)
_cell_length_c 31.3869(11)
_cell_measurement_temperature 123(2)
_cell_volume 3045.3(2)
_computing_structure_refinement 'SHELXL-97 (Sheldrick, 1997)'
_computing_structure_solution 'SHELXS-97 (Sheldrick, 1990)'
_diffrn_ambient_temperature 123(2)
_diffrn_measured_fraction_theta_full 0.993
_diffrn_measured_fraction_theta_max 0.993
_diffrn_radiation_monochromator graphite
_diffrn_radiation_source 'fine-focus sealed tube'
_diffrn_radiation_type MoK\a
_diffrn_radiation_wavelength 0.71073
_diffrn_reflns_av_R_equivalents 0.0503
_diffrn_reflns_av_sigmaI/netI 0.1100
_diffrn_reflns_limit_h_max 13
_diffrn_reflns_limit_h_min -10
_diffrn_reflns_limit_k_max 12
_diffrn_reflns_limit_k_min -13
_diffrn_reflns_limit_l_max 40
_diffrn_reflns_limit_l_min -38
_diffrn_reflns_number 21146
_diffrn_reflns_theta_full 27.00
_diffrn_reflns_theta_max 27.00
_diffrn_reflns_theta_min 2.92
_exptl_absorpt_coefficient_mu 5.368
_exptl_absorpt_correction_T_max 0.673
_exptl_absorpt_correction_T_min 0.410
_exptl_absorpt_correction_type multi-scan
_exptl_absorpt_process_details 'SCALE3 ABSPACK'
_exptl_crystal_colour 'pale yellow'
_exptl_crystal_density_diffrn 1.560
_exptl_crystal_description plate
_exptl_crystal_F_000 1416
_exptl_crystal_size_max 0.20
_exptl_crystal_size_mid 0.17
_exptl_crystal_size_min 0.08
_refine_diff_density_max 4.038
_refine_diff_density_min -5.004
_refine_diff_density_rms 0.275
_refine_ls_extinction_method none
_refine_ls_goodness_of_fit_ref 1.276
_refine_ls_hydrogen_treatment constr
_refine_ls_matrix_type full
_refine_ls_number_parameters 711
_refine_ls_number_reflns 13191
_refine_ls_number_restraints 30
_refine_ls_restrained_S_all 1.275
_refine_ls_R_factor_all 0.1311
_refine_ls_R_factor_gt 0.1081
_refine_ls_shift/su_max 0.000
_refine_ls_shift/su_mean 0.000
_refine_ls_structure_factor_coef Fsqd
_refine_ls_weighting_details 'calc w=1/[\s^2^(Fo^2^)+(0.0123P)^2^+143.5308P] where P=(Fo^2^+2Fc^2^)/3'
_refine_ls_weighting_scheme calc
_refine_ls_wR_factor_gt 0.2362
_refine_ls_wR_factor_ref 0.2471
_reflns_number_gt 10557
_reflns_number_total 13191
_reflns_threshold_expression >2sigma(I)
_cod_data_source_file ic3022613_si_002_04.cif
_cod_data_source_block ccompound7
_cod_database_code 4331235

loop_
_symmetry_equiv_pos_as_xyz
'x, y, z'
'-x, -y, -z'

loop_
_atom_site_label
_atom_site_type_symbol
_atom_site_fract_x
_atom_site_fract_y
_atom_site_fract_z
_atom_site_U_iso_or_equiv
_atom_site_adp_type
_atom_site_occupancy
_atom_site_symmetry_multiplicity
_atom_site_calc_flag
_atom_site_refinement_flags
Tl1 Tl 0.48583(7) 0.18365(7) 0.35293(2) 0.02299(18) Uani 1 1 d .
Tl2 Tl 0.21487(7) -0.05507(7) 0.15769(2) 0.02617(19) Uani 1 1 d .
Si1 Si 0.1430(5) 0.2325(5) 0.38429(14) 0.0160(9) Uani 1 1 d .
Si2 Si 0.2359(5) -0.3706(5) 0.11928(14) 0.0174(9) Uani 1 1 d .
N1 N 0.2591(14) 0.3082(14) 0.3838(4) 0.018(3) Uani 1 1 d .
N2 N 0.3226(14) -0.2666(14) 0.1215(4) 0.014(3) Uani 1 1 d .
C1 C 0.2276(15) 0.4400(16) 0.4030(5) 0.013(3) Uani 1 1 d .
C2 C 0.2597(15) 0.4465(15) 0.4458(5) 0.011(3) Uani 1 1 d .
C3 C 0.219(2) 0.577(2) 0.4677(6) 0.029(4) Uani 1 1 d U
H3 H 0.2290 0.5797 0.4976 0.035 Uiso 1 1 calc R
C4 C 0.1624(15) 0.7046(15) 0.4418(5) 0.011(3) Uani 1 1 d .
C5 C 0.1425(15) 0.6985(16) 0.3986(5) 0.011(3) Uani 1 1 d .
H5 H 0.1053 0.7849 0.3822 0.014 Uiso 1 1 calc R
C6 C 0.1747(16) 0.5699(16) 0.3780(5) 0.013(3) Uani 1 1 d .
C7 C 0.1227(16) 0.8445(17) 0.4637(5) 0.017(3) Uani 1 1 d .
H7A H 0.1755 0.8272 0.4906 0.026 Uiso 1 1 calc R
H7B H 0.0200 0.8883 0.4696 0.026 Uiso 1 1 calc R
H7C H 0.1471 0.9087 0.4452 0.026 Uiso 1 1 calc R
C8 C 0.3454(15) 0.3046(17) 0.4700(5) 0.016(3) Uani 1 1 d .
H8 H 0.3029 0.2377 0.4624 0.019 Uiso 1 1 calc R
C9 C 0.3381(16) 0.3157(16) 0.5182(5) 0.013(3) Uani 1 1 d .
C10 C 0.4568(18) 0.2893(17) 0.5432(5) 0.019(3) Uani 1 1 d .
H10 H 0.5457 0.2707 0.5299 0.023 Uiso 1 1 calc R
C11 C 0.448(2) 0.2896(19) 0.5883(6) 0.027(4) Uani 1 1 d .
H11 H 0.5304 0.2684 0.6051 0.032 Uiso 1 1 calc R
C12 C 0.319(2) 0.3205(18) 0.6072(5) 0.025(4) Uani 1 1 d .
H12 H 0.3123 0.3213 0.6374 0.029 Uiso 1 1 calc R
C13 C 0.198(2) 0.3511(19) 0.5824(6) 0.027(4) Uani 1 1 d .
H13 H 0.1076 0.3757 0.5954 0.032 Uiso 1 1 calc R
C14 C 0.2112(19) 0.3451(18) 0.5390(6) 0.024(4) Uani 1 1 d .
H14 H 0.1290 0.3620 0.5224 0.029 Uiso 1 1 calc R
C15 C 0.5015(17) 0.2397(17) 0.4531(5) 0.018(3) Uani 1 1 d .
C16 C 0.5669(16) 0.3242(18) 0.4372(5) 0.018(3) Uani 1 1 d .
H16 H 0.5175 0.4250 0.4383 0.021 Uiso 1 1 calc R
C17 C 0.7036(17) 0.263(2) 0.4197(5) 0.023(4) Uani 1 1 d .
H17 H 0.7469 0.3221 0.4089 0.028 Uiso 1 1 calc R
C18 C 0.7761(18) 0.1151(19) 0.4183(6) 0.027(4) Uani 1 1 d .
H18 H 0.8686 0.0723 0.4059 0.032 Uiso 1 1 calc R
C19 C 0.7129(18) 0.031(2) 0.4349(6) 0.025(4) Uani 1 1 d U
H19 H 0.7646 -0.0698 0.4353 0.030 Uiso 1 1 calc R
C20 C 0.5789(18) 0.0897(19) 0.4507(5) 0.022(4) Uani 1 1 d .
H20 H 0.5356 0.0295 0.4602 0.027 Uiso 1 1 calc R
C21 C 0.1685(17) 0.5612(17) 0.3297(5) 0.017(3) Uani 1 1 d .
H21 H 0.1303 0.4895 0.3238 0.020 Uiso 1 1 calc R
C22 C 0.0708(18) 0.6983(17) 0.3080(5) 0.021(3) Uani 1 1 d .
C23 C -0.0705(19) 0.7234(18) 0.3018(7) 0.031(5) Uani 1 1 d .
H23 H -0.1050 0.6561 0.3114 0.037 Uiso 1 1 calc R
C24 C -0.164(2) 0.855(3) 0.2803(7) 0.041(5) Uani 1 1 d .
H24 H -0.2592 0.8704 0.2741 0.050 Uiso 1 1 calc R
C25 C -0.121(3) 0.955(2) 0.2691(7) 0.049(6) Uani 1 1 d .
H25 H -0.1858 1.0440 0.2571 0.058 Uiso 1 1 calc R
C26 C 0.018(3) 0.927(2) 0.2750(6) 0.040(5) Uani 1 1 d .
H26 H 0.0507 0.9966 0.2657 0.048 Uiso 1 1 calc R
C27 C 0.1158(19) 0.8004(18) 0.2943(6) 0.024(4) Uani 1 1 d .
H27 H 0.2124 0.7846 0.2980 0.029 Uiso 1 1 calc R
C28 C 0.3222(17) 0.5012(18) 0.3124(5) 0.019(3) Uani 1 1 d .
C29 C 0.4334(17) 0.5179(19) 0.3327(5) 0.020(3) Uani 1 1 d .
H29 H 0.4135 0.5694 0.3584 0.024 Uiso 1 1 calc R
C30 C 0.5721(19) 0.462(2) 0.3169(6) 0.027(4) Uani 1 1 d .
H30 H 0.6443 0.4772 0.3315 0.032 Uiso 1 1 calc R
C31 C 0.6042(19) 0.3863(18) 0.2805(5) 0.024(4) Uani 1 1 d .
H31 H 0.6994 0.3458 0.2700 0.028 Uiso 1 1 calc R
C32 C 0.4954(19) 0.368(2) 0.2584(5) 0.025(4) Uani 1 1 d .
H32 H 0.5165 0.3175 0.2325 0.031 Uiso 1 1 calc R
C33 C 0.359(2) 0.423(2) 0.2742(5) 0.024(4) Uani 1 1 d .
H33 H 0.2871 0.4093 0.2592 0.029 Uiso 1 1 calc R
C34 C -0.0113(18) 0.316(2) 0.3459(5) 0.026(4) Uani 1 1 d .
H34A H -0.0836 0.4038 0.3580 0.038 Uiso 1 1 calc R
H34B H -0.0535 0.2494 0.3409 0.038 Uiso 1 1 calc R
H34C H 0.0230 0.3398 0.3188 0.038 Uiso 1 1 calc R
C35 C 0.243(2) 0.044(2) 0.3678(7) 0.035(5) Uani 1 1 d .
H35A H 0.2793 0.0427 0.3387 0.053 Uiso 1 1 calc R
H35B H 0.1798 -0.0041 0.3687 0.053 Uiso 1 1 calc R
H35C H 0.3238 -0.0053 0.3872 0.053 Uiso 1 1 calc R
C36 C 0.0632(17) 0.2342(16) 0.4375(5) 0.019(3) Uani 1 1 d .
H36A H 0.1394 0.1887 0.4586 0.028 Uiso 1 1 calc R
H36B H 0.0035 0.1819 0.4367 0.028 Uiso 1 1 calc R
H36C H 0.0046 0.3329 0.4454 0.028 Uiso 1 1 calc R
C37 C 0.4495(15) -0.2887(16) 0.0992(5) 0.014(3) Uani 1 1 d .
C38 C 0.4513(16) -0.2467(16) 0.0556(5) 0.014(3) Uani 1 1 d U
C39 C 0.5663(15) -0.2640(16) 0.0356(4) 0.010(3) Uani 1 1 d U
H39 H 0.5600 -0.2234 0.0077 0.012 Uiso 1 1 calc R
C40 C 0.7096(15) -0.3469(15) 0.0553(5) 0.011(3) Uani 1 1 d .
C41 C 0.7109(16) -0.3801(16) 0.0987(5) 0.017(3) Uani 1 1 d .
H41 H 0.7992 -0.4221 0.1135 0.020 Uiso 1 1 calc R
C42 C 0.5865(17) -0.3528(16) 0.1202(5) 0.016(3) Uani 1 1 d .
C43 C 0.8506(17) -0.381(2) 0.0315(6) 0.024(4) Uani 1 1 d .
H43A H 0.8304 -0.3320 0.0035 0.036 Uiso 1 1 calc R
H43B H 0.9010 -0.4839 0.0277 0.036 Uiso 1 1 calc R
H43C H 0.9103 -0.3481 0.0480 0.036 Uiso 1 1 calc R
C44 C 0.3060(15) -0.1525(16) 0.0358(5) 0.012(3) Uani 1 1 d .
H44 H 0.2404 -0.1980 0.0434 0.015 Uiso 1 1 calc R
C45 C 0.2432(16) -0.0060(17) 0.0551(5) 0.016(3) Uani 1 1 d .
C46 C 0.3270(18) 0.0577(19) 0.0693(5) 0.021(4) Uani 1 1 d .
H46 H 0.4277 0.0115 0.0659 0.025 Uiso 1 1 calc R
C47 C 0.2653(19) 0.1892(17) 0.0886(6) 0.022(4) Uani 1 1 d .
H47 H 0.3239 0.2317 0.0988 0.027 Uiso 1 1 calc R
C48 C 0.1171(18) 0.2591(17) 0.0931(6) 0.024(4) Uani 1 1 d .
H48 H 0.0751 0.3476 0.1070 0.029 Uiso 1 1 calc R
C49 C 0.0329(19) 0.200(2) 0.0772(5) 0.025(4) Uani 1 1 d .
H49 H -0.0680 0.2501 0.0786 0.030 Uiso 1 1 calc R
C50 C 0.0936(18) 0.067(2) 0.0592(6) 0.027(4) Uani 1 1 d .
H50 H 0.0342 0.0247 0.0496 0.033 Uiso 1 1 calc R
C51 C 0.3120(15) -0.1449(16) -0.0125(5) 0.013(3) Uani 1 1 d U
C52 C 0.2906(17) -0.0246(18) -0.0372(6) 0.024(4) Uani 1 1 d .
H52 H 0.2724 0.0609 -0.0228 0.028 Uiso 1 1 calc R
C53 C 0.2938(19) -0.020(2) -0.0810(5) 0.027(4) Uani 1 1 d .
H53 H 0.2748 0.0670 -0.0961 0.032 Uiso 1 1 calc R
C54 C 0.3253(19) -0.145(2) -0.1029(5) 0.025(4) Uani 1 1 d .
H54 H 0.3282 -0.1440 -0.1331 0.030 Uiso 1 1 calc R
C55 C 0.3525(17) -0.271(2) -0.0798(5) 0.022(4) Uani 1 1 d .
H55 H 0.3751 -0.3567 -0.0946 0.026 Uiso 1 1 calc R
C56 C 0.3472(17) -0.2730(18) -0.0357(6) 0.023(4) Uani 1 1 d .
H56 H 0.3670 -0.3601 -0.0206 0.028 Uiso 1 1 calc R
C57 C 0.5883(15) -0.3774(16) 0.1691(5) 0.012(3) Uani 1 1 d .
H57 H 0.5195 -0.4203 0.1753 0.015 Uiso 1 1 calc R
C58 C 0.7313(17) -0.4832(18) 0.1858(5) 0.021(4) Uani 1 1 d .
C59 C 0.8256(18) -0.4424(19) 0.2046(6) 0.026(4) Uani 1 1 d .
H59 H 0.8001 -0.3440 0.2085 0.031 Uiso 1 1 calc R
C60 C 0.964(2) -0.547(2) 0.2187(7) 0.039(5) Uani 1 1 d .
H60 H 1.0308 -0.5190 0.2316 0.047 Uiso 1 1 calc R
C61 C 0.995(2) -0.687(2) 0.2127(7) 0.036(5) Uani 1 1 d .
H61 H 1.0860 -0.7579 0.2211 0.043 Uiso 1 1 calc R
C62 C 0.8980(19) -0.730(2) 0.1949(6) 0.032(5) Uani 1 1 d .
H62 H 0.9213 -0.8287 0.1916 0.038 Uiso 1 1 calc R
C63 C 0.7678(17) -0.6277(18) 0.1820(5) 0.018(3) Uani 1 1 d .
H63 H 0.7004 -0.6564 0.1701 0.022 Uiso 1 1 calc R
C64 C 0.5321(16) -0.2341(18) 0.1939(5) 0.018(3) Uani 1 1 d .
C65 C 0.541(2) -0.1134(18) 0.1761(6) 0.026(4) Uani 1 1 d .
H65 H 0.5816 -0.1169 0.1485 0.032 Uiso 1 1 calc R
C66 C 0.493(2) 0.009(2) 0.1981(6) 0.032(5) Uani 1 1 d .
H66 H 0.4992 0.0910 0.1860 0.038 Uiso 1 1 calc R
C67 C 0.432(2) 0.014(2) 0.2402(7) 0.032(5) Uani 1 1 d .
H67 H 0.3992 0.0997 0.2557 0.039 Uiso 1 1 calc R
C68 C 0.4228(18) -0.104(2) 0.2574(6) 0.026(4) Uani 1 1 d .
H68 H 0.3821 -0.1014 0.2849 0.032 Uiso 1 1 calc R
C69 C 0.4743(19) -0.2318(19) 0.2339(5) 0.024(4) Uani 1 1 d .
H69 H 0.4689 -0.3149 0.2456 0.029 Uiso 1 1 calc R
C70 C 0.3120(19) -0.5317(18) 0.1566(5) 0.023(4) Uani 1 1 d .
H70A H 0.4121 -0.5896 0.1493 0.034 Uiso 1 1 calc R
H70B H 0.2575 -0.5887 0.1539 0.034 Uiso 1 1 calc R
H70C H 0.3058 -0.5002 0.1860 0.034 Uiso 1 1 calc R
C71 C 0.0478(19) -0.265(2) 0.1374(6) 0.032(4) Uani 1 1 d .
H71A H 0.0484 -0.2323 0.1664 0.047 Uiso 1 1 calc R
H71B H -0.0044 -0.3245 0.1371 0.047 Uiso 1 1 calc R
H71C H 0.0011 -0.1819 0.1182 0.047 Uiso 1 1 calc R
C72 C 0.2338(19) -0.4395(19) 0.0652(5) 0.023(4) Uani 1 1 d .
H72A H 0.1707 -0.3613 0.0465 0.034 Uiso 1 1 calc R
H72B H 0.1989 -0.5138 0.0672 0.034 Uiso 1 1 calc R
H72C H 0.3307 -0.4795 0.0534 0.034 Uiso 1 1 calc R

loop_
_atom_site_aniso_label
_atom_site_aniso_U_11
_atom_site_aniso_U_22
_atom_site_aniso_U_33
_atom_site_aniso_U_23
_atom_site_aniso_U_13
_atom_site_aniso_U_12
Tl1 0.0175(3) 0.0216(4) 0.0246(3) -0.0019(3) 0.0015(2) -0.0033(3)
Tl2 0.0207(4) 0.0196(4) 0.0309(4) -0.0053(3) 0.0042(3) -0.0012(3)
Si1 0.015(2) 0.012(2) 0.021(2) -0.0030(17) 0.0006(17) -0.0051(18)
Si2 0.013(2) 0.017(2) 0.021(2) 0.0004(18) -0.0024(17) -0.0057(18)
N1 0.016(7) 0.008(6) 0.026(7) -0.007(5) 0.007(5) -0.001(5)
N2 0.015(6) 0.011(6) 0.016(6) -0.008(5) 0.004(5) -0.006(5)
C1 0.009(7) 0.006(7) 0.020(8) 0.003(6) 0.000(6) 0.000(6)
C2 0.005(6) 0.004(7) 0.026(8) -0.008(6) 0.006(6) -0.004(5)
C3 0.031(7) 0.037(7) 0.020(6) -0.002(5) 0.016(5) -0.015(5)
C4 0.008(7) 0.004(7) 0.022(8) -0.003(6) 0.002(6) -0.002(6)
C5 0.004(6) 0.010(7) 0.019(7) -0.006(6) 0.003(5) -0.001(6)
C6 0.013(7) 0.006(7) 0.017(7) 0.000(6) -0.001(6) -0.002(6)
C7 0.011(7) 0.012(8) 0.024(8) -0.005(6) 0.005(6) 0.000(6)
C8 0.003(7) 0.015(8) 0.028(8) -0.001(7) -0.003(6) -0.002(6)
C9 0.012(7) 0.006(7) 0.022(8) 0.000(6) -0.007(6) -0.004(6)
C10 0.021(8) 0.013(8) 0.024(8) -0.001(6) -0.004(7) -0.009(7)
C11 0.030(10) 0.017(9) 0.025(9) -0.006(7) -0.009(8) -0.002(8)
C12 0.047(12) 0.011(8) 0.013(8) 0.006(6) -0.004(7) -0.010(8)
C13 0.031(10) 0.020(9) 0.027(9) 0.001(7) 0.005(8) -0.008(8)
C14 0.022(9) 0.014(9) 0.036(10) -0.004(7) -0.007(7) -0.007(7)
C15 0.012(8) 0.015(8) 0.020(8) -0.005(6) 0.005(6) 0.001(6)
C16 0.012(8) 0.014(8) 0.026(8) 0.004(6) -0.006(6) -0.004(6)
C17 0.012(8) 0.034(10) 0.022(8) 0.005(7) 0.001(6) -0.007(7)
C18 0.012(8) 0.021(9) 0.040(10) -0.001(8) -0.005(7) 0.000(7)
C19 0.017(6) 0.022(6) 0.033(6) 0.002(5) -0.002(5) -0.005(5)
C20 0.021(9) 0.024(9) 0.024(9) 0.009(7) -0.008(7) -0.012(8)
C21 0.019(8) 0.009(8) 0.021(8) 0.007(6) 0.000(6) -0.006(7)
C22 0.018(8) 0.011(8) 0.028(9) 0.001(7) -0.007(7) -0.002(7)
C23 0.025(10) 0.006(8) 0.065(14) 0.003(8) -0.020(9) -0.008(7)
C24 0.018(10) 0.050(14) 0.041(12) 0.007(10) -0.011(8) -0.001(9)
C25 0.047(14) 0.019(11) 0.050(13) 0.017(10) 0.007(11) 0.014(10)
C26 0.054(14) 0.028(11) 0.034(11) 0.008(9) -0.001(10) -0.015(11)
C27 0.020(9) 0.013(8) 0.037(10) 0.002(7) -0.002(7) -0.006(7)
C28 0.013(8) 0.017(8) 0.023(8) 0.012(7) -0.005(6) -0.004(7)
C29 0.018(8) 0.024(9) 0.023(8) -0.001(7) 0.001(6) -0.013(7)
C30 0.022(9) 0.029(10) 0.031(10) 0.009(8) 0.001(7) -0.012(8)
C31 0.021(9) 0.017(9) 0.022(8) 0.006(7) 0.002(7) 0.002(7)
C32 0.023(9) 0.027(10) 0.017(8) 0.000(7) 0.007(7) -0.002(8)
C33 0.030(10) 0.030(10) 0.019(8) 0.005(7) -0.012(7) -0.018(8)
C34 0.020(9) 0.033(11) 0.024(9) 0.004(8) -0.001(7) -0.012(8)
C35 0.037(11) 0.018(10) 0.053(13) -0.023(9) 0.022(10) -0.013(9)
C36 0.020(8) 0.006(7) 0.034(9) -0.001(6) -0.002(7) -0.008(6)
C37 0.007(7) 0.006(7) 0.024(8) 0.002(6) 0.003(6) 0.000(6)
C38 0.016(6) 0.009(5) 0.015(5) 0.002(4) -0.003(4) -0.003(4)
C39 0.017(5) 0.013(5) 0.005(4) 0.004(4) -0.002(4) -0.012(4)
C40 0.012(7) 0.003(7) 0.019(7) -0.003(6) 0.001(6) -0.003(6)
C41 0.012(7) 0.010(8) 0.029(9) -0.004(6) -0.001(6) -0.005(6)
C42 0.018(8) 0.010(7) 0.020(8) -0.005(6) 0.001(6) -0.006(6)
C43 0.014(8) 0.029(10) 0.029(9) -0.001(8) -0.001(7) -0.009(7)
C44 0.009(7) 0.011(7) 0.016(7) -0.003(6) -0.003(6) -0.003(6)
C45 0.008(7) 0.011(8) 0.028(8) -0.002(6) -0.001(6) -0.002(6)
C46 0.016(8) 0.022(9) 0.028(9) 0.000(7) 0.009(7) -0.013(7)
C47 0.026(9) 0.009(8) 0.031(9) 0.001(7) -0.003(7) -0.008(7)
C48 0.019(9) 0.006(8) 0.034(10) -0.003(7) 0.000(7) 0.008(7)
C49 0.019(9) 0.023(10) 0.023(9) 0.003(7) 0.000(7) 0.001(7)
C50 0.008(8) 0.031(11) 0.035(10) 0.006(8) -0.005(7) -0.001(7)
C51 0.008(5) 0.012(5) 0.016(5) 0.000(4) -0.003(4) -0.003(4)
C52 0.015(8) 0.009(8) 0.037(10) -0.001(7) 0.004(7) 0.003(7)
C53 0.027(10) 0.027(10) 0.019(8) 0.007(7) 0.000(7) -0.005(8)
C54 0.024(9) 0.037(11) 0.013(8) 0.012(7) -0.009(7) -0.013(8)
C55 0.016(8) 0.029(10) 0.022(8) -0.003(7) 0.000(6) -0.011(7)
C56 0.014(8) 0.010(8) 0.037(10) 0.003(7) 0.001(7) 0.002(7)
C57 0.010(7) 0.013(8) 0.017(7) -0.007(6) -0.001(6) -0.006(6)
C58 0.009(7) 0.017(9) 0.028(9) 0.011(7) 0.001(6) 0.002(6)
C59 0.018(9) 0.016(9) 0.033(10) 0.000(7) -0.002(7) 0.004(7)
C60 0.016(9) 0.046(14) 0.041(12) -0.002(10) -0.013(8) 0.001(9)
C61 0.014(9) 0.031(11) 0.047(12) 0.014(9) -0.012(8) 0.004(8)
C62 0.016(9) 0.021(10) 0.035(10) 0.004(8) 0.007(7) 0.014(7)
C63 0.019(8) 0.018(9) 0.022(8) -0.001(7) -0.004(6) -0.013(7)
C64 0.010(7) 0.021(9) 0.023(8) 0.003(7) -0.005(6) -0.007(7)
C65 0.033(10) 0.014(9) 0.032(10) -0.006(7) 0.012(8) -0.010(8)
C66 0.056(13) 0.015(9) 0.024(9) 0.003(7) -0.001(9) -0.015(9)
C67 0.028(10) 0.023(10) 0.045(12) -0.023(9) 0.007(8) -0.008(8)
C68 0.012(8) 0.031(11) 0.027(9) -0.008(8) 0.004(7) 0.001(7)
C69 0.032(10) 0.015(9) 0.019(8) 0.000(7) 0.003(7) -0.003(8)
C70 0.030(10) 0.018(9) 0.025(9) 0.002(7) -0.001(7) -0.014(8)
C71 0.023(10) 0.034(11) 0.042(11) -0.013(9) 0.022(8) -0.016(9)
C72 0.030(10) 0.024(9) 0.019(8) 0.004(7) -0.014(7) -0.016(8)

loop_
_atom_type_symbol
_atom_type_description
_atom_type_scat_dispersion_real
_atom_type_scat_dispersion_imag
_atom_type_scat_source
C C 0.0033 0.0016 'International Tables Vol C Tables 4.2.6.8 and 6.1.1.4'
H H 0.0000 0.0000 'International Tables Vol C Tables 4.2.6.8 and 6.1.1.4'
N N 0.0061 0.0033 'International Tables Vol C Tables 4.2.6.8 and 6.1.1.4'
Si Si 0.0817 0.0704 'International Tables Vol C Tables 4.2.6.8 and 6.1.1.4'
Tl Tl -2.8358 9.6688 'International Tables Vol C Tables 4.2.6.8 and 6.1.1.4'

loop_
_geom_angle_atom_site_label_1
_geom_angle_atom_site_label_2
_geom_angle_atom_site_label_3
_geom_angle
N1 Si1 C36 112.8(7)
N1 Si1 C35 107.4(8)
C36 Si1 C35 109.1(8)
N1 Si1 C34 114.9(8)
C36 Si1 C34 106.2(8)
C35 Si1 C34 106.1(9)
N2 Si2 C72 113.8(7)
N2 Si2 C71 108.1(8)
C72 Si2 C71 109.2(9)
N2 Si2 C70 113.2(7)
C72 Si2 C70 106.5(8)
C71 Si2 C70 105.8(9)
C1 N1 Si1 122.3(11)
C1 N1 Tl1 119.0(10)
Si1 N1 Tl1 118.7(7)
C37 N2 Si2 125.4(10)
C37 N2 Tl2 116.4(9)
Si2 N2 Tl2 117.9(7)
C2 C1 N1 121.3(13)
C2 C1 C6 117.9(13)
N1 C1 C6 120.5(14)
C1 C2 C3 123.3(15)
C1 C2 C8 117.6(12)
C3 C2 C8 119.1(14)
C4 C3 C2 116.1(15)
C5 C4 C3 120.6(14)
C5 C4 C7 122.0(14)
C3 C4 C7 117.3(14)
C4 C5 C6 122.8(14)
C5 C6 C1 118.5(14)
C5 C6 C21 122.7(13)
C1 C6 C21 118.6(13)
C9 C8 C2 114.2(13)
C9 C8 C15 112.4(12)
C2 C8 C15 108.8(13)
C14 C9 C10 117.2(15)
C14 C9 C8 119.8(13)
C10 C9 C8 122.9(14)
C9 C10 C11 121.1(16)
C12 C11 C10 119.2(16)
C11 C12 C13 120.2(16)
C14 C13 C12 119.1(17)
C13 C14 C9 123.1(16)
C16 C15 C20 117.5(15)
C16 C15 C8 122.3(14)
C20 C15 C8 120.0(15)
C15 C16 C17 121.2(16)
C16 C17 C18 119.3(16)
C19 C18 C17 119.7(17)
C20 C19 C18 121.1(17)
C19 C20 C15 121.1(16)
C22 C21 C6 114.0(13)
C22 C21 C28 113.3(13)
C6 C21 C28 108.2(13)
C27 C22 C23 119.0(16)
C27 C22 C21 122.6(15)
C23 C22 C21 118.4(15)
C22 C23 C24 118.2(17)
C25 C24 C23 122.0(19)
C24 C25 C26 118.5(19)
C25 C26 C27 122(2)
C22 C27 C26 119.7(17)
C29 C28 C33 115.8(15)
C29 C28 C21 123.3(15)
C33 C28 C21 120.9(14)
C30 C29 C28 122.7(16)
C31 C30 C29 120.0(17)
C30 C31 C32 119.6(16)
C33 C32 C31 120.0(16)
C32 C33 C28 122.0(16)
N2 C37 C38 123.1(13)
N2 C37 C42 121.0(14)
C38 C37 C42 115.8(13)
C39 C38 C37 123.1(14)
C39 C38 C44 119.8(14)
C37 C38 C44 116.0(13)
C38 C39 C40 121.2(13)
C41 C40 C39 116.3(13)
C41 C40 C43 120.1(13)
C39 C40 C43 123.3(13)
C42 C41 C40 120.8(15)
C41 C42 C37 121.8(15)
C41 C42 C57 120.2(14)
C37 C42 C57 117.8(13)
C45 C44 C51 112.2(13)
C45 C44 C38 111.0(12)
C51 C44 C38 112.4(12)
C46 C45 C50 118.7(16)
C46 C45 C44 122.4(14)
C50 C45 C44 118.9(14)
C45 C46 C47 120.4(16)
C46 C47 C48 120.2(16)
C49 C48 C47 119.8(16)
C48 C49 C50 120.4(16)
C49 C50 C45 120.5(17)
C52 C51 C56 115.5(14)
C52 C51 C44 125.9(14)
C56 C51 C44 118.7(14)
C53 C52 C51 124.7(16)
C52 C53 C54 118.9(16)
C53 C54 C55 119.2(15)
C56 C55 C54 121.0(17)
C55 C56 C51 120.7(16)
C58 C57 C42 113.2(13)
C58 C57 C64 111.6(12)
C42 C57 C64 112.4(13)
C59 C58 C63 118.8(15)
C59 C58 C57 122.5(15)
C63 C58 C57 118.6(15)
C58 C59 C60 120.9(18)
C61 C60 C59 117.1(18)
C60 C61 C62 122.4(17)
C63 C62 C61 118.5(18)
C62 C63 C58 122.1(16)
C69 C64 C65 121.1(16)
C69 C64 C57 117.9(14)
C65 C64 C57 121.0(14)
C66 C65 C64 120.0(17)
C65 C66 C67 120.1(17)
C68 C67 C66 119.8(16)
C67 C68 C69 119.4(17)
C64 C69 C68 119.6(17)

loop_
_geom_bond_atom_site_label_1
_geom_bond_atom_site_label_2
_geom_bond_distance
Tl1 N1 2.356(13)
Tl2 N2 2.318(12)
Si1 N1 1.690(14)
Si1 C36 1.852(17)
Si1 C35 1.866(18)
Si1 C34 1.889(17)
Si2 N2 1.671(13)
Si2 C72 1.863(16)
Si2 C71 1.874(18)
Si2 C70 1.892(17)
N1 C1 1.414(19)
N2 C37 1.413(19)
C1 C2 1.40(2)
C1 C6 1.43(2)
C2 C3 1.43(2)
C2 C8 1.54(2)
C3 C4 1.43(2)
C4 C5 1.38(2)
C4 C7 1.51(2)
C5 C6 1.40(2)
C6 C21 1.53(2)
C8 C9 1.52(2)
C8 C15 1.56(2)
C9 C14 1.38(2)
C9 C10 1.39(2)
C10 C11 1.42(2)
C11 C12 1.36(3)
C12 C13 1.40(3)
C13 C14 1.37(3)
C15 C16 1.39(2)
C15 C20 1.42(2)
C16 C17 1.39(2)
C17 C18 1.40(3)
C18 C19 1.38(3)
C19 C20 1.35(2)
C21 C22 1.50(2)
C21 C28 1.54(2)
C22 C27 1.38(2)
C22 C23 1.39(2)
C23 C24 1.45(3)
C24 C25 1.33(3)
C25 C26 1.36(3)
C26 C27 1.40(3)
C28 C29 1.40(2)
C28 C33 1.42(2)
C29 C30 1.39(2)
C30 C31 1.36(3)
C31 C32 1.41(3)
C32 C33 1.37(2)
C37 C38 1.43(2)
C37 C42 1.44(2)
C38 C39 1.28(2)
C38 C44 1.53(2)
C39 C40 1.49(2)
C40 C41 1.40(2)
C40 C43 1.54(2)
C41 C42 1.37(2)
C42 C57 1.55(2)
C44 C45 1.52(2)
C44 C51 1.52(2)
C45 C46 1.38(2)
C45 C50 1.41(2)
C46 C47 1.39(2)
C47 C48 1.40(2)
C48 C49 1.37(3)
C49 C50 1.38(3)
C51 C52 1.39(2)
C51 C56 1.43(2)
C52 C53 1.37(2)
C53 C54 1.39(3)
C54 C55 1.40(2)
C55 C56 1.38(2)
C57 C58 1.51(2)
C57 C64 1.57(2)
C58 C59 1.36(2)
C58 C63 1.39(2)
C59 C60 1.45(2)
C60 C61 1.37(3)
C61 C62 1.39(3)
C62 C63 1.37(2)
C64 C69 1.38(2)
C64 C65 1.40(2)
C65 C66 1.35(2)
C66 C67 1.45(3)
C67 C68 1.37(3)
C68 C69 1.42(2)
